data_7223899
loop_
_publ_author_name
'Masuya-Suzuki, Atsuko'
'Matsubara, Nozomi'
'Karashimada, Ryunosuke'
'Hoshino, Hitoshi'
'Iki, Nobuhiko'

_publ_section_title
;
 Topological modulation of the porous structure of a coordination polymer
 constructed from a flexible building block via framework--guest
 interaction during self-assembly
;
_journal_issue 6
_journal_name_full CrystEngComm
_journal_page_first 872
_journal_paper_doi 10.1039/C5CE01804H
_journal_volume 18
_journal_year 2016
_chemical_formula_sum 'C30.33 H36.53 N7 O12.5 Sm'
_chemical_formula_weight 849.54
_chemical_name_systematic
;
 ?
;
_space_group_IT_number 148
_symmetry_cell_setting trigonal
_symmetry_space_group_name_Hall '-R 3'
_symmetry_space_group_name_H-M 'R -3 :H'
_atom_sites_solution_hydrogens geom
_atom_sites_solution_primary direct
_atom_sites_solution_secondary difmap
_audit_creation_method SHELXL-97
_audit_update_record
;
2015-09-09 deposited with the CCDC.
2015-12-30 downloaded from the CCDC.
;
_cell_angle_alpha 90.00
_cell_angle_beta 90.00
_cell_angle_gamma 120.00
_cell_formula_units_Z 18
_cell_length_a 25.758(4)
_cell_length_b 25.758(4)
_cell_length_c 30.055(4)
_cell_measurement_reflns_used 2561
_cell_measurement_temperature 173(2)
_cell_measurement_theta_max 20.17
_cell_measurement_theta_min 2.27
_cell_volume 17269(4)
_computing_cell_refinement 'Bruker SAINT'
_computing_data_collection 'Bruker APEX2'
_computing_data_reduction 'Bruker SAINT'
_computing_molecular_graphics 'Bruker SHELXTL'
_computing_publication_material 'Bruker SHELXTL'
_computing_structure_refinement 'SHELXL-97 (Sheldrick, 2008)'
_computing_structure_solution 'SHELXS-97 (Sheldrick, 2008)'
_diffrn_ambient_temperature 173(2)
_diffrn_measured_fraction_theta_full 0.995
_diffrn_measured_fraction_theta_max 0.995
_diffrn_measurement_device_type 'Bruker APEX-II CCD'
_diffrn_measurement_method '\f and \w scans'
_diffrn_radiation_monochromator graphite
_diffrn_radiation_source 'sealed tube'
_diffrn_radiation_type MoK\a
_diffrn_radiation_wavelength 0.71073
_diffrn_reflns_av_R_equivalents 0.1044
_diffrn_reflns_av_sigmaI/netI 0.1164
_diffrn_reflns_limit_h_max 32
_diffrn_reflns_limit_h_min -31
_diffrn_reflns_limit_k_max 15
_diffrn_reflns_limit_k_min -33
_diffrn_reflns_limit_l_max 38
_diffrn_reflns_limit_l_min -36
_diffrn_reflns_number 33105
_diffrn_reflns_theta_full 27.50
_diffrn_reflns_theta_max 27.50
_diffrn_reflns_theta_min 1.14
_diffrn_standards_number 0
_exptl_absorpt_coefficient_mu 1.596
_exptl_absorpt_correction_T_max 0.9842
_exptl_absorpt_correction_T_min 0.9017
_exptl_absorpt_correction_type empirical
_exptl_crystal_colour yellow
_exptl_crystal_density_diffrn 1.470
_exptl_crystal_density_method 'not measured'
_exptl_crystal_description plate
_exptl_crystal_F_000 7732
_exptl_crystal_size_max 0.06
_exptl_crystal_size_mid 0.02
_exptl_crystal_size_min 0.01
_refine_diff_density_max 0.780
_refine_diff_density_min -0.882
_refine_diff_density_rms 0.113
_refine_ls_extinction_method none
_refine_ls_goodness_of_fit_ref 1.003
_refine_ls_hydrogen_treatment mixed
_refine_ls_matrix_type full
_refine_ls_number_parameters 551
_refine_ls_number_reflns 8782
_refine_ls_number_restraints 145
_refine_ls_restrained_S_all 0.996
_refine_ls_R_factor_all 0.1306
_refine_ls_R_factor_gt 0.0502
_refine_ls_shift/su_max 0.000
_refine_ls_shift/su_mean 0.000
_refine_ls_structure_factor_coef Fsqd
_refine_ls_weighting_details 'calc w=1/[\s^2^(Fo^2^)+(0.0424P)^2^+0.0000P] where P=(Fo^2^+2Fc^2^)/3'
_refine_ls_weighting_scheme calc
_refine_ls_wR_factor_gt 0.0925
_refine_ls_wR_factor_ref 0.1239
_reflns_number_gt 4602
_reflns_number_total 8782
_reflns_threshold_expression >2sigma(I)
_cod_data_source_file c5ce01804h2.cif
_cod_data_source_block 2
_cod_depositor_comments 'Adding full bibliography for 7223898--7223899.cif.'
_cod_original_sg_symbol_H-M 'R -3'
_cod_original_formula_sum 'C30.33 H36.53 N7 O12.50 Sm'
_cod_database_code 7223899

loop_
_symmetry_equiv_pos_as_xyz
'x, y, z'
'-y, x-y, z'
'-x+y, -x, z'
'x+2/3, y+1/3, z+1/3'
'-y+2/3, x-y+1/3, z+1/3'
'-x+y+2/3, -x+1/3, z+1/3'
'x+1/3, y+2/3, z+2/3'
'-y+1/3, x-y+2/3, z+2/3'
'-x+y+1/3, -x+2/3, z+2/3'
'-x, -y, -z'
'y, -x+y, -z'
'x-y, x, -z'
'-x+2/3, -y+1/3, -z+1/3'
'y+2/3, -x+y+1/3, -z+1/3'
'x-y+2/3, x+1/3, -z+1/3'
'-x+1/3, -y+2/3, -z+2/3'
'y+1/3, -x+y+2/3, -z+2/3'
'x-y+1/3, x+2/3, -z+2/3'

loop_
_atom_site_label
_atom_site_type_symbol
_atom_site_fract_x
_atom_site_fract_y
_atom_site_fract_z
_atom_site_U_iso_or_equiv
_atom_site_adp_type
_atom_site_occupancy
_atom_site_symmetry_multiplicity
_atom_site_calc_flag
_atom_site_refinement_flags
_atom_site_disorder_assembly
_atom_site_disorder_group
Sm1 Sm 0.010166(14) 0.279457(15) 0.107369(10) 0.04180(12) Uani 1 1 d . B .
O1 O 0.03606(18) 0.37196(19) 0.13746(13) 0.0531(11) Uani 1 1 d . B .
C1 C 0.0602(3) 0.4493(2) 0.19033(18) 0.0406(15) Uani 1 1 d . . .
C2 C 0.0764(3) 0.4150(3) 0.1617(2) 0.0464(16) Uani 1 1 d . . .
C3 C 0.1374(3) 0.4310(3) 0.1622(2) 0.0611(19) Uani 1 1 d . . .
H3 H 0.1501 0.4089 0.1443 0.073 Uiso 1 1 calc R . .
C4 C 0.1783(3) 0.4767(3) 0.1872(2) 0.067(2) Uani 1 1 d . . .
H4 H 0.2190 0.4864 0.1856 0.081 Uiso 1 1 calc R B .
C5 C 0.1632(4) 0.5103(3) 0.2155(3) 0.070(2) Uani 1 1 d . . .
C6 C 0.1046(3) 0.4952(3) 0.2167(2) 0.0585(19) Uani 1 1 d . . .
H6 H 0.0930 0.5166 0.2362 0.070 Uiso 1 1 calc R B .
C7 C 0.2110(4) 0.5608(4) 0.2444(3) 0.130(4) Uani 1 1 d . . .
H7 H 0.2024 0.5938 0.2462 0.194 Uiso 1 1 calc R B .
H7A H 0.2506 0.5754 0.2310 0.194 Uiso 1 1 calc R . .
H7B H 0.2104 0.5455 0.2743 0.194 Uiso 1 1 calc R . .
C8 C 0.0007(3) 0.4387(3) 0.19224(18) 0.0430(15) Uani 1 1 d . . .
H8 H -0.0070 0.4640 0.2107 0.052 Uiso 1 1 calc R B .
N1 N -0.0436(2) 0.3968(2) 0.17047(15) 0.0378(12) Uani 1 1 d D . .
H1 H -0.033(2) 0.3736(18) 0.1564(14) 0.031(15) Uiso 1 1 d D . .
C9 C -0.1051(3) 0.3849(3) 0.16976(18) 0.0438(15) Uani 1 1 d . . .
H9 H -0.1190 0.3804 0.1385 0.053 Uiso 1 1 calc R B .
H9A H -0.1065 0.4194 0.1829 0.053 Uiso 1 1 calc R . .
C10 C -0.1468(2) 0.3286(2) 0.19546(16) 0.0393(14) Uani 1 1 d . . .
H10 H -0.1889 0.3171 0.1889 0.047 Uiso 1 1 calc R . .
H10A H -0.1405 0.2955 0.1857 0.047 Uiso 1 1 calc R . .
O2 O 0.10131(18) 0.32101(18) 0.06943(13) 0.0515(11) Uani 1 1 d . B .
C11 C 0.1806(3) 0.3552(3) 0.0172(2) 0.0494(17) Uani 1 1 d D . .
C12 C 0.1386(3) 0.3639(3) 0.0435(2) 0.0476(16) Uani 1 1 d D B .
C13 C 0.1413(3) 0.4190(3) 0.0394(2) 0.065(2) Uani 1 1 d D . .
H13 H 0.1148 0.4267 0.0565 0.078 Uiso 1 1 calc R B .
C14 C 0.1810(4) 0.4618(4) 0.0116(3) 0.096(3) Uani 1 1 d D B .
H14 H 0.1841 0.5001 0.0118 0.115 Uiso 1 1 calc R A 1
C15A C 0.2183(9) 0.4519(7) -0.0178(7) 0.075(5) Uani 0.72(5) 1 d PDU B 1
C16A C 0.2186(8) 0.4001(6) -0.0131(7) 0.066(5) Uani 0.72(5) 1 d PDU B 1
H16A H 0.2453 0.3935 -0.0308 0.079 Uiso 0.72(5) 1 calc PR B 1
C17A C 0.2589(14) 0.4997(10) -0.0513(10) 0.131(9) Uani 0.72(5) 1 d PDU B 1
H17A H 0.2907 0.4917 -0.0609 0.197 Uiso 0.72(5) 1 calc PR B 1
H17B H 0.2769 0.5393 -0.0373 0.197 Uiso 0.72(5) 1 calc PR B 1
H17C H 0.2352 0.4986 -0.0771 0.197 Uiso 0.72(5) 1 calc PR B 1
C15B C 0.2354(14) 0.4619(11) 0.000(2) 0.076(10) Uani 0.28(5) 1 d PDU B 2
C16B C 0.2323(15) 0.4082(11) 0.0007(18) 0.072(10) Uani 0.28(5) 1 d PDU B 2
H16B H 0.2653 0.4053 -0.0103 0.087 Uiso 0.28(5) 1 calc PR B 2
C17B C 0.2836(18) 0.5144(16) -0.027(2) 0.102(14) Uani 0.28(5) 1 d PDU B 2
H17D H 0.2946 0.5524 -0.0127 0.153 Uiso 0.28(5) 1 calc PR B 2
H17E H 0.2675 0.5139 -0.0571 0.153 Uiso 0.28(5) 1 calc PR B 2
H17F H 0.3191 0.5100 -0.0302 0.153 Uiso 0.28(5) 1 calc PR B 2
C18 C 0.1769(3) 0.2984(3) 0.01471(19) 0.0505(17) Uani 1 1 d . B .
H18 H 0.2064 0.2954 -0.0023 0.061 Uiso 1 1 calc R . .
N2 N 0.1363(2) 0.2509(2) 0.03387(15) 0.0406(12) Uani 1 1 d D . .
H2 H 0.1127(18) 0.258(2) 0.0507(13) 0.028(15) Uiso 1 1 d D . .
C19 C 0.1264(3) 0.1902(3) 0.02793(17) 0.0502(17) Uani 1 1 d . B .
H19 H 0.1563 0.1912 0.0067 0.060 Uiso 1 1 calc R . .
H19A H 0.0860 0.1642 0.0152 0.060 Uiso 1 1 calc R . .
C20 C 0.1316(3) 0.1645(3) 0.07158(18) 0.0435(15) Uani 1 1 d . . .
H20 H 0.1035 0.1660 0.0933 0.052 Uiso 1 1 calc R B .
H20A H 0.1199 0.1219 0.0673 0.052 Uiso 1 1 calc R . .
O3 O -0.01132(18) 0.31070(19) 0.03965(12) 0.0501(11) Uani 1 1 d . B .
C21 C -0.0220(3) 0.3617(3) -0.02332(19) 0.0427(15) Uani 1 1 d . . .
C22 C -0.0281(3) 0.3467(3) 0.0230(2) 0.0506(17) Uani 1 1 d . . .
C23 C -0.0557(3) 0.3718(4) 0.0484(2) 0.076(2) Uani 1 1 d . . .
H23 H -0.0623 0.3625 0.0792 0.091 Uiso 1 1 calc R . .
C24 C -0.0735(4) 0.4093(4) 0.0304(3) 0.080(2) Uani 1 1 d . . .
H24 H -0.0899 0.4268 0.0496 0.096 Uiso 1 1 calc R B .
C25 C -0.0685(4) 0.4227(3) -0.0145(3) 0.070(2) Uani 1 1 d . . .
C26 C -0.0432(3) 0.3987(3) -0.0406(2) 0.0573(18) Uani 1 1 d . . .
H26 H -0.0395 0.4069 -0.0716 0.069 Uiso 1 1 calc R B .
C27 C -0.0888(4) 0.4647(4) -0.0335(3) 0.107(3) Uani 1 1 d . . .
H27 H -0.0698 0.4799 -0.0625 0.160 Uiso 1 1 calc R B .
H27A H -0.0772 0.4984 -0.0131 0.160 Uiso 1 1 calc R . .
H27B H -0.1325 0.4427 -0.0371 0.160 Uiso 1 1 calc R . .
C28 C 0.0077(3) 0.3415(3) -0.05222(19) 0.0466(16) Uani 1 1 d . . .
H28 H 0.0090 0.3512 -0.0829 0.056 Uiso 1 1 calc R B .
N3 N 0.0329(2) 0.3114(2) -0.04094(16) 0.0413(12) Uani 1 1 d D . .
H3A H 0.031(3) 0.305(3) -0.0122(8) 0.08(2) Uiso 1 1 d D . .
C29 C 0.0700(3) 0.2977(3) -0.07052(18) 0.0444(15) Uani 1 1 d . . .
H29 H 0.1127 0.3231 -0.0623 0.053 Uiso 1 1 calc R B .
H29A H 0.0650 0.3072 -0.1016 0.053 Uiso 1 1 calc R . .
C30 C 0.0525(2) 0.2320(3) -0.06727(18) 0.0429(15) Uani 1 1 d . . .
H30 H 0.0844 0.2265 -0.0809 0.051 Uiso 1 1 calc R . .
H30A H 0.0492 0.2205 -0.0355 0.051 Uiso 1 1 calc R . .
N4 N -0.1361(2) 0.3379(2) 0.24374(13) 0.0356(11) Uani 1 1 d . . .
O4 O -0.08342(18) 0.27352(19) 0.13461(14) 0.0573(12) Uani 1 1 d . B .
N5 N -0.1207(3) 0.2234(3) 0.11778(19) 0.0663(17) Uani 1 1 d . . .
O5 O -0.0984(2) 0.1992(2) 0.09387(17) 0.0796(16) Uani 1 1 d . B .
O6 O -0.1745(2) 0.2019(3) 0.1232(2) 0.111(2) Uani 1 1 d . . .
O7 O 0.0027(2) 0.2585(2) 0.18983(14) 0.0769(16) Uani 1 1 d . B .
N6 N 0.0545(4) 0.2647(3) 0.1937(2) 0.080(2) Uani 1 1 d . B .
O8 O 0.0872(2) 0.2829(2) 0.15924(17) 0.0769(15) Uani 1 1 d . B .
O9 O 0.0720(3) 0.2537(3) 0.22809(17) 0.120(2) Uani 1 1 d . . .
O10A O -0.0201(17) 0.1678(9) 0.1266(4) 0.076(5) Uani 0.67(6) 1 d PDU B 1
N7A N -0.009(2) 0.1577(7) 0.0881(5) 0.058(6) Uani 0.67(6) 1 d PDU B 1
O11A O 0.0087(8) 0.2004(5) 0.0605(6) 0.064(6) Uani 0.67(6) 1 d PD B 1
O12 O -0.0198(2) 0.1076(2) 0.07551(17) 0.0754(15) Uani 1 1 d DU . .
O10B O 0.010(3) 0.1807(16) 0.1242(10) 0.064(8) Uani 0.33(6) 1 d PDU B 2
N7B N -0.004(4) 0.1602(14) 0.0851(9) 0.061(10) Uani 0.33(6) 1 d PDU B 2
O11B O 0.0091(12) 0.1997(9) 0.0555(12) 0.042(9) Uani 0.33(6) 1 d PDU B 2
O13A O 0.0000 0.0000 0.1794(16) 0.23(2) Uani 0.40 3 d SP C 1
C31A C 0.0000 0.0000 0.1347(15) 0.118(15) Uani 0.40 3 d SP C 1
H31A H -0.0233 0.0180 0.1238 0.178 Uiso 0.13 1 calc PR C 1
H31B H -0.0180 -0.0413 0.1238 0.178 Uiso 0.13 1 calc PR C 1
H31C H 0.0413 0.0233 0.1238 0.178 Uiso 0.13 1 calc PR C 1
O13B O 0.0133(19) 0.0657(19) 0.1885(14) 0.161(19) Uani 0.20 1 d P D 2
C31B C 0.054(2) 0.0975(18) 0.2126(16) 0.102(18) Uani 0.20 1 d P D 2
H31D H 0.0377 0.0983 0.2421 0.153 Uiso 0.20 1 calc PR D 2
H31E H 0.0748 0.1381 0.2003 0.153 Uiso 0.20 1 calc PR D 2
H31F H 0.0814 0.0821 0.2153 0.153 Uiso 0.20 1 calc PR D 2
O14 O 0.0000 0.0000 0.0000 0.39(2) Uani 1 6 d S . .

loop_
_atom_site_aniso_label
_atom_site_aniso_U_11
_atom_site_aniso_U_22
_atom_site_aniso_U_33
_atom_site_aniso_U_23
_atom_site_aniso_U_13
_atom_site_aniso_U_12
Sm1 0.0410(2) 0.0460(2) 0.04222(17) -0.01156(16) -0.00075(15) 0.02466(18)
O1 0.040(3) 0.051(3) 0.069(3) -0.026(2) -0.002(2) 0.022(2)
C1 0.043(4) 0.028(3) 0.050(3) -0.003(3) -0.003(3) 0.017(3)
C2 0.044(4) 0.036(4) 0.054(4) -0.006(3) -0.003(3) 0.016(3)
C3 0.043(4) 0.068(5) 0.076(5) -0.018(4) -0.002(4) 0.031(4)
C4 0.038(4) 0.066(5) 0.087(5) -0.006(4) -0.011(4) 0.017(4)
C5 0.062(5) 0.054(5) 0.091(5) -0.025(4) -0.024(5) 0.028(4)
C6 0.065(5) 0.044(4) 0.074(4) -0.023(4) -0.016(4) 0.033(4)
C7 0.082(7) 0.100(8) 0.197(10) -0.082(7) -0.068(7) 0.038(6)
C8 0.050(4) 0.039(4) 0.042(3) -0.001(3) 0.000(3) 0.023(3)
N1 0.042(3) 0.037(3) 0.037(3) -0.004(2) 0.007(2) 0.021(3)
C9 0.044(4) 0.058(4) 0.039(3) 0.000(3) 0.006(3) 0.033(4)
C10 0.033(3) 0.041(4) 0.035(3) -0.013(3) -0.001(3) 0.013(3)
O2 0.049(3) 0.046(3) 0.063(3) -0.002(2) 0.014(2) 0.026(2)
C11 0.040(4) 0.057(5) 0.060(4) 0.019(4) 0.011(3) 0.031(4)
C12 0.047(4) 0.053(4) 0.054(4) 0.008(3) 0.003(3) 0.034(4)
C13 0.058(5) 0.063(5) 0.088(5) 0.010(4) 0.005(4) 0.042(4)
C14 0.100(7) 0.068(6) 0.152(8) 0.048(6) 0.036(6) 0.066(6)
C15A 0.076(9) 0.066(8) 0.085(10) 0.035(7) 0.012(9) 0.039(7)
C16A 0.062(8) 0.078(8) 0.069(10) 0.031(7) 0.023(8) 0.044(7)
C17A 0.158(17) 0.099(13) 0.138(17) 0.080(12) 0.059(15) 0.065(13)
C15B 0.070(16) 0.077(15) 0.10(2) 0.043(15) 0.035(16) 0.050(13)
C16B 0.083(18) 0.088(14) 0.08(2) 0.038(15) 0.027(17) 0.068(14)
C17B 0.10(2) 0.10(2) 0.12(3) 0.06(2) 0.05(2) 0.06(2)
C18 0.054(4) 0.077(5) 0.042(3) 0.007(4) 0.006(3) 0.049(4)
N2 0.045(3) 0.052(4) 0.036(3) -0.004(3) 0.000(3) 0.033(3)
C19 0.068(5) 0.068(5) 0.037(3) -0.017(3) -0.015(3) 0.051(4)
C20 0.043(4) 0.040(4) 0.046(3) -0.008(3) -0.018(3) 0.019(3)
O3 0.060(3) 0.062(3) 0.045(2) -0.008(2) -0.003(2) 0.043(3)
C21 0.043(4) 0.034(4) 0.054(4) 0.000(3) 0.001(3) 0.021(3)
C22 0.055(4) 0.044(4) 0.056(4) -0.009(3) -0.002(3) 0.027(4)
C23 0.097(6) 0.098(7) 0.068(5) -0.023(5) -0.013(4) 0.076(6)
C24 0.094(7) 0.088(6) 0.087(6) -0.030(5) -0.007(5) 0.068(6)
C25 0.084(6) 0.061(5) 0.092(6) -0.020(5) -0.023(5) 0.056(5)
C26 0.066(5) 0.056(5) 0.062(4) 0.001(4) -0.012(4) 0.040(4)
C27 0.129(8) 0.097(7) 0.143(8) -0.016(6) -0.033(7) 0.093(7)
C28 0.049(4) 0.046(4) 0.046(3) 0.007(3) -0.003(3) 0.024(3)
N3 0.039(3) 0.049(3) 0.038(3) 0.003(3) 0.000(2) 0.024(3)
C29 0.037(4) 0.056(4) 0.044(3) 0.001(3) 0.008(3) 0.026(3)
C30 0.031(3) 0.059(4) 0.043(3) 0.010(3) -0.002(3) 0.026(3)
N4 0.035(3) 0.032(3) 0.031(2) -0.007(2) 0.004(2) 0.010(2)
O4 0.037(3) 0.049(3) 0.078(3) -0.034(2) -0.001(2) 0.015(2)
N5 0.049(4) 0.062(4) 0.086(4) -0.035(4) -0.001(3) 0.026(4)
O5 0.050(3) 0.057(3) 0.119(4) -0.044(3) 0.011(3) 0.018(3)
O6 0.041(3) 0.094(4) 0.168(6) -0.067(4) 0.016(4) 0.012(3)
O7 0.084(4) 0.129(5) 0.048(3) -0.017(3) -0.005(3) 0.075(4)
N6 0.101(6) 0.118(6) 0.050(4) -0.024(4) -0.020(4) 0.076(5)
O8 0.059(3) 0.109(5) 0.078(3) 0.003(3) -0.007(3) 0.054(3)
O9 0.147(6) 0.201(7) 0.064(3) -0.028(4) -0.046(4) 0.126(6)
O10A 0.095(14) 0.070(7) 0.059(6) 0.002(5) -0.007(7) 0.039(9)
N7A 0.051(11) 0.052(8) 0.083(9) -0.010(8) -0.018(9) 0.034(7)
O11A 0.094(13) 0.038(9) 0.055(8) -0.004(7) 0.025(8) 0.030(8)
O12 0.074(4) 0.052(3) 0.104(4) -0.020(3) -0.020(3) 0.034(3)
O10B 0.085(18) 0.066(12) 0.049(11) -0.022(9) -0.031(11) 0.043(12)
N7B 0.050(15) 0.069(15) 0.070(15) -0.041(14) -0.010(13) 0.036(13)
O11B 0.013(12) 0.049(18) 0.058(15) -0.016(13) -0.012(11) 0.011(11)
O13A 0.28(4) 0.28(4) 0.13(4) 0.000 0.000 0.14(2)
C31A 0.12(3) 0.12(3) 0.12(4) 0.000 0.000 0.059(13)
O13B 0.14(4) 0.10(3) 0.15(4) -0.01(3) -0.02(3) 0.00(3)
C31B 0.12(4) 0.05(3) 0.15(5) 0.05(3) 0.09(4) 0.06(3)
O14 0.47(4) 0.47(4) 0.23(3) 0.000 0.000 0.237(19)

loop_
_atom_type_symbol
_atom_type_description
_atom_type_scat_dispersion_real
_atom_type_scat_dispersion_imag
_atom_type_scat_source
C C 0.0033 0.0016 'International Tables Vol C Tables 4.2.6.8 and 6.1.1.4'
H H 0.0000 0.0000 'International Tables Vol C Tables 4.2.6.8 and 6.1.1.4'
N N 0.0061 0.0033 'International Tables Vol C Tables 4.2.6.8 and 6.1.1.4'
O O 0.0106 0.0060 'International Tables Vol C Tables 4.2.6.8 and 6.1.1.4'
Sm Sm -0.1638 3.4418 'International Tables Vol C Tables 4.2.6.8 and 6.1.1.4'

loop_
_geom_angle_atom_site_label_1
_geom_angle_atom_site_label_2
_geom_angle_atom_site_label_3
_geom_angle
_geom_angle_site_symmetry_1
_geom_angle_site_symmetry_3
O1 Sm1 O2 90.73(14) . .
O1 Sm1 O3 88.96(14) . .
O2 Sm1 O3 77.01(14) . .
O1 Sm1 O11A 162.4(4) . .
O2 Sm1 O11A 72.3(4) . .
O3 Sm1 O11A 83.1(4) . .
O1 Sm1 O4 72.84(13) . .
O2 Sm1 O4 156.16(15) . .
O3 Sm1 O4 85.35(14) . .
O11A Sm1 O4 121.8(4) . .
O1 Sm1 O8 84.51(16) . .
O2 Sm1 O8 71.86(16) . .
O3 Sm1 O8 148.06(16) . .
O11A Sm1 O8 94.0(4) . .
O4 Sm1 O8 121.93(16) . .
O1 Sm1 O7 77.77(16) . .
O2 Sm1 O7 121.96(16) . .
O3 Sm1 O7 156.45(15) . .
O11A Sm1 O7 114.6(3) . .
O4 Sm1 O7 72.23(16) . .
O8 Sm1 O7 50.68(16) . .
O1 Sm1 O5 122.16(14) . .
O2 Sm1 O5 137.71(14) . .
O3 Sm1 O5 77.82(16) . .
O11A Sm1 O5 71.4(4) . .
O4 Sm1 O5 50.35(13) . .
O8 Sm1 O5 131.40(18) . .
O7 Sm1 O5 92.75(17) . .
O1 Sm1 O11B 160.7(6) . .
O2 Sm1 O11B 71.1(6) . .
O3 Sm1 O11B 80.7(6) . .
O11A Sm1 O11B 2.5(8) . .
O4 Sm1 O11B 122.0(6) . .
O8 Sm1 O11B 95.6(6) . .
O7 Sm1 O11B 117.1(6) . .
O5 Sm1 O11B 71.7(6) . .
O1 Sm1 O10B 142.5(5) . .
O2 Sm1 O10B 93.1(14) . .
O3 Sm1 O10B 128.2(5) . .
O11A Sm1 O10B 46.2(7) . .
O4 Sm1 O10B 110.5(14) . .
O8 Sm1 O10B 61.5(9) . .
O7 Sm1 O10B 68.6(7) . .
O5 Sm1 O10B 76.8(12) . .
O11B Sm1 O10B 48.6(5) . .
O1 Sm1 O10A 144.3(3) . .
O2 Sm1 O10A 106.8(7) . .
O3 Sm1 O10A 124.8(5) . .
O11A Sm1 O10A 49.5(3) . .
O4 Sm1 O10A 96.4(7) . .
O8 Sm1 O10A 72.4(7) . .
O7 Sm1 O10A 66.5(3) . .
O5 Sm1 O10A 62.9(8) . .
O11B Sm1 O10A 51.9(7) . .
O10B Sm1 O10A 14.8(8) . .
O1 Sm1 N6 81.80(17) . .
O2 Sm1 N6 97.14(19) . .
O3 Sm1 N6 169.05(18) . .
O11A Sm1 N6 104.2(4) . .
O4 Sm1 N6 97.43(18) . .
O8 Sm1 N6 25.37(16) . .
O7 Sm1 N6 25.40(16) . .
O5 Sm1 N6 112.1(2) . .
O11B Sm1 N6 106.4(6) . .
O10B Sm1 N6 60.7(5) . .
O10A Sm1 N6 65.6(5) . .
C2 O1 Sm1 142.5(4) . .
C6 C1 C8 119.1(6) . .
C6 C1 C2 119.3(6) . .
C8 C1 C2 121.6(5) . .
O1 C2 C3 123.7(6) . .
O1 C2 C1 120.4(6) . .
C3 C2 C1 115.9(6) . .
C4 C3 C2 122.1(7) . .
C4 C3 H3 119.0 . .
C2 C3 H3 119.0 . .
C3 C4 C5 122.7(7) . .
C3 C4 H4 118.6 . .
C5 C4 H4 118.6 . .
C6 C5 C4 116.8(6) . .
C6 C5 C7 122.2(7) . .
C4 C5 C7 121.0(7) . .
C5 C6 C1 123.1(6) . .
C5 C6 H6 118.4 . .
C1 C6 H6 118.4 . .
C5 C7 H7 109.5 . .
C5 C7 H7A 109.5 . .
H7 C7 H7A 109.5 . .
C5 C7 H7B 109.5 . .
H7 C7 H7B 109.5 . .
H7A C7 H7B 109.5 . .
N1 C8 C1 124.1(6) . .
N1 C8 H8 117.9 . .
C1 C8 H8 117.9 . .
C8 N1 C9 126.8(5) . .
C8 N1 H1 112(3) . .
C9 N1 H1 121(3) . .
N1 C9 C10 111.7(5) . .
N1 C9 H9 109.3 . .
C10 C9 H9 109.3 . .
N1 C9 H9A 109.3 . .
C10 C9 H9A 109.3 . .
H9 C9 H9A 107.9 . .
N4 C10 C9 111.2(4) . .
N4 C10 H10 109.4 . .
C9 C10 H10 109.4 . .
N4 C10 H10A 109.4 . .
C9 C10 H10A 109.4 . .
H10 C10 H10A 108.0 . .
C12 O2 Sm1 146.1(4) . .
C16A C11 C18 118.1(7) . .
C16A C11 C16B 21(2) . .
C18 C11 C16B 120.9(10) . .
C16A C11 C12 119.5(7) . .
C18 C11 C12 121.3(6) . .
C16B C11 C12 116.8(11) . .
O2 C12 C13 123.9(6) . .
O2 C12 C11 119.3(6) . .
C13 C12 C11 116.8(6) . .
C14 C13 C12 121.2(7) . .
C14 C13 H13 119.4 . .
C12 C13 H13 119.4 . .
C13 C14 C15A 122.8(8) . .
C13 C14 C15B 118.9(13) . .
C15A C14 C15B 27(2) . .
C13 C14 H14 118.6 . .
C15A C14 H14 118.6 . .
C15B C14 H14 115.2 . .
C16A C15A C14 116.9(9) . .
C16A C15A C17A 121.7(11) . .
C14 C15A C17A 121.2(11) . .
C15A C16A C11 122.3(9) . .
C15A C16A H16A 118.9 . .
C11 C16A H16A 118.9 . .
C16B C15B C14 116.1(16) . .
C16B C15B C17B 120.8(19) . .
C14 C15B C17B 118.8(18) . .
C15B C16B C11 122.0(15) . .
C15B C16B H16B 119.0 . .
C11 C16B H16B 119.0 . .
C15B C17B H17D 109.5 . .
C15B C17B H17E 109.5 . .
H17D C17B H17E 109.5 . .
C15B C17B H17F 109.5 . .
H17D C17B H17F 109.5 . .
H17E C17B H17F 109.5 . .
N2 C18 C11 124.2(6) . .
N2 C18 H18 117.9 . .
C11 C18 H18 117.9 . .
C18 N2 C19 126.0(5) . .
C18 N2 H2 112(3) . .
C19 N2 H2 122(3) . .
N2 C19 C20 111.0(4) . .
N2 C19 H19 109.4 . .
C20 C19 H19 109.4 . .
N2 C19 H19A 109.4 . .
C20 C19 H19A 109.4 . .
H19 C19 H19A 108.0 . .
N4 C20 C19 112.0(5) 15 .
N4 C20 H20 109.2 15 .
C19 C20 H20 109.2 . .
N4 C20 H20A 109.2 15 .
C19 C20 H20A 109.2 . .
H20 C20 H20A 107.9 . .
C22 O3 Sm1 142.6(4) . .
C26 C21 C28 118.9(6) . .
C26 C21 C22 120.7(6) . .
C28 C21 C22 120.4(5) . .
O3 C22 C23 122.9(6) . .
O3 C22 C21 122.2(6) . .
C23 C22 C21 114.8(6) . .
C24 C23 C22 122.5(7) . .
C24 C23 H23 118.8 . .
C22 C23 H23 118.8 . .
C23 C24 C25 122.5(7) . .
C23 C24 H24 118.8 . .
C25 C24 H24 118.8 . .
C26 C25 C24 117.3(7) . .
C26 C25 C27 121.5(7) . .
C24 C25 C27 121.2(7) . .
C25 C26 C21 122.2(6) . .
C25 C26 H26 118.9 . .
C21 C26 H26 118.9 . .
C25 C27 H27 109.5 . .
C25 C27 H27A 109.5 . .
H27 C27 H27A 109.5 . .
C25 C27 H27B 109.5 . .
H27 C27 H27B 109.5 . .
H27A C27 H27B 109.5 . .
N3 C28 C21 126.1(5) . .
N3 C28 H28 116.9 . .
C21 C28 H28 116.9 . .
C28 N3 C29 124.8(5) . .
C28 N3 H3A 112(4) . .
C29 N3 H3A 122(4) . .
N3 C29 C30 111.2(5) . .
N3 C29 H29 109.4 . .
C30 C29 H29 109.4 . .
N3 C29 H29A 109.4 . .
C30 C29 H29A 109.4 . .
H29 C29 H29A 108.0 . .
N4 C30 C29 112.1(5) 8_554 .
N4 C30 H30 109.2 8_554 .
C29 C30 H30 109.2 . .
N4 C30 H30A 109.2 8_554 .
C29 C30 H30A 109.2 . .
H30 C30 H30A 107.9 . .
C30 N4 C20 111.2(4) 6_455 14_455
C30 N4 C10 110.5(4) 6_455 .
C20 N4 C10 109.6(4) 14_455 .
N5 O4 Sm1 98.6(4) . .
O6 N5 O5 123.1(6) . .
O6 N5 O4 121.4(6) . .
O5 N5 O4 115.5(6) . .
O6 N5 Sm1 177.6(5) . .
O5 N5 Sm1 59.3(3) . .
O4 N5 Sm1 56.2(3) . .
N5 O5 Sm1 95.4(4) . .
N6 O7 Sm1 95.8(4) . .
O9 N6 O7 122.7(7) . .
O9 N6 O8 121.6(7) . .
O7 N6 O8 115.7(6) . .
O9 N6 Sm1 174.2(5) . .
O7 N6 Sm1 58.8(3) . .
O8 N6 Sm1 57.3(3) . .
N6 O8 Sm1 97.4(4) . .
N7A O10A Sm1 92.9(9) . .
O12 N7A O10A 123.1(15) . .
O12 N7A O11A 120.1(14) . .
O10A N7A O11A 116.5(13) . .
O12 N7A Sm1 172.8(17) . .
O10A N7A Sm1 62.3(9) . .
O11A N7A Sm1 54.2(9) . .
N7A O11A Sm1 101.1(11) . .
N7A O12 N7B 7(6) . .
N7B O10B Sm1 95(2) . .
O12 N7B O10B 123(3) . .
O12 N7B O11B 122(2) . .
O10B N7B O11B 114(2) . .
O12 N7B Sm1 169(7) . .
O10B N7B Sm1 59.7(17) . .
O11B N7B Sm1 58.8(19) . .
N7B O11B Sm1 96(2) . .
O13B C31B H31D 109.5 . .
O13B C31B H31E 109.5 . .
H31D C31B H31E 109.5 . .
O13B C31B H31F 109.5 . .
H31D C31B H31F 109.5 . .
H31E C31B H31F 109.5 . .

loop_
_geom_bond_atom_site_label_1
_geom_bond_atom_site_label_2
_geom_bond_distance
_geom_bond_site_symmetry_2
Sm1 O1 2.313(4) .
Sm1 O2 2.333(4) .
Sm1 O3 2.354(4) .
Sm1 O11A 2.462(16) .
Sm1 O4 2.477(4) .
Sm1 O8 2.490(4) .
Sm1 O7 2.523(4) .
Sm1 O5 2.546(4) .
Sm1 O11B 2.57(3) .
Sm1 O10B 2.59(3) .
Sm1 O10A 2.639(15) .
Sm1 N6 2.936(6) .
O1 C2 1.298(7) .
C1 C6 1.407(8) .
C1 C8 1.416(8) .
C1 C2 1.439(8) .
C2 C3 1.410(8) .
C3 C4 1.350(9) .
C3 H3 0.9500 .
C4 C5 1.401(9) .
C4 H4 0.9500 .
C5 C6 1.359(9) .
C5 C7 1.535(9) .
C6 H6 0.9500 .
C7 H7 0.9800 .
C7 H7A 0.9800 .
C7 H7B 0.9800 .
C8 N1 1.290(7) .
C8 H8 0.9500 .
N1 C9 1.455(7) .
N1 H1 0.877(19) .
C9 C10 1.514(7) .
C9 H9 0.9900 .
C9 H9A 0.9900 .
C10 N4 1.474(6) .
C10 H10 0.9900 .
C10 H10A 0.9900 .
O2 C12 1.299(7) .
C11 C16A 1.413(11) .
C11 C18 1.419(8) .
C11 C16B 1.44(2) .
C11 C12 1.444(8) .
C12 C13 1.392(8) .
C13 C14 1.355(9) .
C13 H13 0.9500 .
C14 C15A 1.418(13) .
C14 C15B 1.44(2) .
C14 H14 0.9500 .
C15A C16A 1.347(13) .
C15A C17A 1.527(13) .
C16A H16A 0.9500 .
C17A H17A 0.9800 .
C17A H17B 0.9800 .
C17A H17C 0.9800 .
C15B C16B 1.34(2) .
C15B C17B 1.55(2) .
C16B H16B 0.9500 .
C17B H17D 0.9800 .
C17B H17E 0.9800 .
C17B H17F 0.9800 .
C18 N2 1.282(7) .
C18 H18 0.9500 .
N2 C19 1.464(7) .
N2 H2 0.879(19) .
C19 C20 1.506(7) .
C19 H19 0.9900 .
C19 H19A 0.9900 .
C20 N4 1.468(6) 15
C20 H20 0.9900 .
C20 H20A 0.9900 .
O3 C22 1.305(7) .
C21 C26 1.414(8) .
C21 C28 1.416(8) .
C21 C22 1.431(8) .
C22 C23 1.402(8) .
C23 C24 1.370(9) .
C23 H23 0.9500 .
C24 C25 1.385(9) .
C24 H24 0.9500 .
C25 C26 1.352(9) .
C25 C27 1.528(9) .
C26 H26 0.9500 .
C27 H27 0.9800 .
C27 H27A 0.9800 .
C27 H27B 0.9800 .
C28 N3 1.281(7) .
C28 H28 0.9500 .
N3 C29 1.470(7) .
N3 H3A 0.878(19) .
C29 C30 1.522(8) .
C29 H29 0.9900 .
C29 H29A 0.9900 .
C30 N4 1.465(7) 8_554
C30 H30 0.9900 .
C30 H30A 0.9900 .
N4 C30 1.464(6) 6_455
N4 C20 1.468(6) 14_455
O4 N5 1.266(6) .
N5 O6 1.218(7) .
N5 O5 1.262(6) .
O7 N6 1.266(7) .
N6 O9 1.217(7) .
N6 O8 1.268(7) .
O10A N7A 1.252(18) .
N7A O12 1.236(11) .
N7A O11A 1.266(12) .
O12 N7B 1.238(19) .
O10B N7B 1.26(3) .
N7B O11B 1.27(2) .
O13A C31A 1.34(5) .
C31A H31A 0.9800 .
C31A H31B 0.9800 .
C31A H31C 0.9800 .
O13B C31B 1.19(5) .
C31B H31D 0.9800 .
C31B H31E 0.9800 .
C31B H31F 0.9800 .

loop_
_geom_hbond_atom_site_label_D
_geom_hbond_atom_site_label_H
_geom_hbond_atom_site_label_A
_geom_hbond_distance_DH
_geom_hbond_distance_HA
_geom_hbond_distance_DA
_geom_hbond_angle_DHA
N1 H1 O1 0.877(19) 1.89(3) 2.630(6) 141(4)
N1 H1 O4 0.877(19) 2.33(4) 3.006(6) 135(4)
N2 H2 O2 0.879(19) 1.87(3) 2.615(6) 141(4)
N2 H2 O11B 0.879(19) 2.32(5) 2.93(3) 126(4)
N2 H2 O11A 0.879(19) 2.34(4) 2.975(19) 129(4)
N3 H3A O3 0.878(19) 1.95(4) 2.673(6) 139(6)

loop_
_geom_torsion_atom_site_label_1
_geom_torsion_atom_site_label_2
_geom_torsion_atom_site_label_3
_geom_torsion_atom_site_label_4
_geom_torsion
_geom_torsion_site_symmetry_4
O2 Sm1 O1 C2 -58.2(6) .
O3 Sm1 O1 C2 -135.2(6) .
O11A Sm1 O1 C2 -72.4(16) .
O4 Sm1 O1 C2 139.3(7) .
O8 Sm1 O1 C2 13.5(6) .
O7 Sm1 O1 C2 64.4(6) .
O5 Sm1 O1 C2 149.9(6) .
O11B Sm1 O1 C2 -77.9(19) .
O10B Sm1 O1 C2 38(2) .
O10A Sm1 O1 C2 62.6(15) .
N6 Sm1 O1 C2 38.9(6) .
Sm1 O1 C2 C3 32.0(10) .
Sm1 O1 C2 C1 -147.7(5) .
C6 C1 C2 O1 179.2(6) .
C8 C1 C2 O1 -1.7(9) .
C6 C1 C2 C3 -0.5(9) .
C8 C1 C2 C3 178.6(6) .
O1 C2 C3 C4 178.9(6) .
C1 C2 C3 C4 -1.5(10) .
C2 C3 C4 C5 1.9(11) .
C3 C4 C5 C6 -0.3(11) .
C3 C4 C5 C7 178.3(8) .
C4 C5 C6 C1 -1.7(11) .
C7 C5 C6 C1 179.7(7) .
C8 C1 C6 C5 -177.0(6) .
C2 C1 C6 C5 2.1(10) .
C6 C1 C8 N1 -178.0(6) .
C2 C1 C8 N1 2.9(9) .
C1 C8 N1 C9 -177.6(5) .
C8 N1 C9 C10 -107.8(6) .
N1 C9 C10 N4 71.3(6) .
O1 Sm1 O2 C12 -49.6(7) .
O3 Sm1 O2 C12 39.2(7) .
O11A Sm1 O2 C12 125.9(8) .
O4 Sm1 O2 C12 -4.1(9) .
O8 Sm1 O2 C12 -133.6(7) .
O7 Sm1 O2 C12 -125.6(7) .
O5 Sm1 O2 C12 94.0(7) .
O11B Sm1 O2 C12 123.6(9) .
O10B Sm1 O2 C12 167.7(8) .
O10A Sm1 O2 C12 162.0(9) .
N6 Sm1 O2 C12 -131.4(7) .
Sm1 O2 C12 C13 22.8(11) .
Sm1 O2 C12 C11 -157.6(5) .
C16A C11 C12 O2 175.9(13) .
C18 C11 C12 O2 8.2(9) .
C16B C11 C12 O2 -161(3) .
C16A C11 C12 C13 -4.5(15) .
C18 C11 C12 C13 -172.2(6) .
C16B C11 C12 C13 19(3) .
O2 C12 C13 C14 -179.5(7) .
C11 C12 C13 C14 0.9(10) .
C12 C13 C14 C15A 5.8(18) .
C12 C13 C14 C15B -26(3) .
C13 C14 C15A C16A -9(2) .
C15B C14 C15A C16A 82(2) .
C13 C14 C15A C17A 175.2(13) .
C15B C14 C15A C17A -95(2) .
C14 C15A C16A C11 5(2) .
C17A C15A C16A C11 -179.1(14) .
C18 C11 C16A C15A 169.7(11) .
C16B C11 C16A C15A -87(3) .
C12 C11 C16A C15A 2(2) .
C13 C14 C15B C16B 29(5) .
C15A C14 C15B C16B -77(4) .
C13 C14 C15B C17B -174(3) .
C15A C14 C15B C17B 80(4) .
C14 C15B C16B C11 -9(5) .
C17B C15B C16B C11 -165(4) .
C16A C11 C16B C15B 88(4) .
C18 C11 C16B C15B 176(3) .
C12 C11 C16B C15B -15(5) .
C16A C11 C18 N2 -165.8(13) .
C16B C11 C18 N2 170(3) .
C12 C11 C18 N2 2.0(10) .
C11 C18 N2 C19 172.2(5) .
C18 N2 C19 C20 121.3(6) .
N2 C19 C20 N4 -65.7(6) 15
O1 Sm1 O3 C22 -27.2(7) .
O2 Sm1 O3 C22 -118.2(7) .
O11A Sm1 O3 C22 168.5(8) .
O4 Sm1 O3 C22 45.7(7) .
O8 Sm1 O3 C22 -105.1(7) .
O7 Sm1 O3 C22 27.9(9) .
O5 Sm1 O3 C22 96.1(7) .
O11B Sm1 O3 C22 169.2(9) .
O10B Sm1 O3 C22 158.2(19) .
O10A Sm1 O3 C22 140.2(11) .
N6 Sm1 O3 C22 -59.6(12) .
Sm1 O3 C22 C23 -18.2(11) .
Sm1 O3 C22 C21 164.5(4) .
C26 C21 C22 O3 177.1(6) .
C28 C21 C22 O3 -5.5(10) .
C26 C21 C22 C23 -0.5(9) .
C28 C21 C22 C23 177.0(6) .
O3 C22 C23 C24 -179.6(7) .
C21 C22 C23 C24 -2.1(11) .
C22 C23 C24 C25 3.5(13) .
C23 C24 C25 C26 -2.1(12) .
C23 C24 C25 C27 180.0(8) .
C24 C25 C26 C21 -0.5(11) .
C27 C25 C26 C21 177.4(7) .
C28 C21 C26 C25 -175.8(6) .
C22 C21 C26 C25 1.8(10) .
C26 C21 C28 N3 174.9(6) .
C22 C21 C28 N3 -2.6(10) .
C21 C28 N3 C29 -171.7(6) .
C28 N3 C29 C30 -133.5(6) .
N3 C29 C30 N4 73.8(6) 8_554
C9 C10 N4 C30 -153.8(5) 6_455
C9 C10 N4 C20 83.4(6) 14_455
O1 Sm1 O4 N5 170.2(4) .
O2 Sm1 O4 N5 122.0(4) .
O3 Sm1 O4 N5 79.9(4) .
O11A Sm1 O4 N5 1.0(6) .
O8 Sm1 O4 N5 -117.9(4) .
O7 Sm1 O4 N5 -107.5(4) .
O5 Sm1 O4 N5 1.9(4) .
O11B Sm1 O4 N5 3.9(8) .
O10B Sm1 O4 N5 -49.3(6) .
O10A Sm1 O4 N5 -44.6(6) .
N6 Sm1 O4 N5 -110.8(4) .
Sm1 O4 N5 O6 179.6(7) .
Sm1 O4 N5 O5 -3.2(6) .
O1 Sm1 N5 O6 -18(15) .
O2 Sm1 N5 O6 -128(15) .
O3 Sm1 N5 O6 -105(15) .
O11A Sm1 N5 O6 173(100) .
O4 Sm1 N5 O6 -8(15) .
O8 Sm1 N5 O6 72(15) .
O7 Sm1 N5 O6 59(15) .
O5 Sm1 N5 O6 175(100) .
O11B Sm1 N5 O6 175(100) .
O10B Sm1 N5 O6 126(15) .
O10A Sm1 N5 O6 126(15) .
N6 Sm1 N5 O6 66(15) .
O1 Sm1 N5 O5 167.2(4) .
O2 Sm1 N5 O5 57.0(6) .
O3 Sm1 N5 O5 79.4(4) .
O11A Sm1 N5 O5 -2.5(5) .
O4 Sm1 N5 O5 176.6(7) .
O8 Sm1 N5 O5 -103.5(4) .
O7 Sm1 N5 O5 -116.5(4) .
O11B Sm1 N5 O5 0.0(7) .
O10B Sm1 N5 O5 -48.7(7) .
O10A Sm1 N5 O5 -48.8(5) .
N6 Sm1 N5 O5 -109.2(4) .
O1 Sm1 N5 O4 -9.4(4) .
O2 Sm1 N5 O4 -119.6(4) .
O3 Sm1 N5 O4 -97.2(4) .
O11A Sm1 N5 O4 -179.2(5) .
O8 Sm1 N5 O4 79.9(4) .
O7 Sm1 N5 O4 66.9(4) .
O5 Sm1 N5 O4 -176.6(7) .
O11B Sm1 N5 O4 -176.7(7) .
O10B Sm1 N5 O4 134.6(7) .
O10A Sm1 N5 O4 134.6(5) .
N6 Sm1 N5 O4 74.1(4) .
O6 N5 O5 Sm1 -179.8(7) .
O4 N5 O5 Sm1 3.1(6) .
O1 Sm1 O5 N5 -15.0(5) .
O2 Sm1 O5 N5 -150.6(4) .
O3 Sm1 O5 N5 -95.9(4) .
O11A Sm1 O5 N5 177.4(6) .
O4 Sm1 O5 N5 -1.9(4) .
O8 Sm1 O5 N5 98.8(4) .
O7 Sm1 O5 N5 62.3(4) .
O11B Sm1 O5 N5 180.0(7) .
O10B Sm1 O5 N5 129.6(10) .
O10A Sm1 O5 N5 124.1(5) .
N6 Sm1 O5 N5 79.2(4) .
O1 Sm1 O7 N6 -96.7(5) .
O2 Sm1 O7 N6 -13.6(5) .
O3 Sm1 O7 N6 -153.8(4) .
O11A Sm1 O7 N6 70.2(7) .
O4 Sm1 O7 N6 -172.3(5) .
O8 Sm1 O7 N6 -3.8(4) .
O5 Sm1 O7 N6 141.0(5) .
O11B Sm1 O7 N6 70.2(8) .
O10B Sm1 O7 N6 66.3(15) .
O10A Sm1 O7 N6 82.2(10) .
Sm1 O7 N6 O9 -173.3(7) .
Sm1 O7 N6 O8 6.3(7) .
O1 Sm1 N6 O9 -175(6) .
O2 Sm1 N6 O9 -85(6) .
O3 Sm1 N6 O9 -142(6) .
O11A Sm1 N6 O9 -12(6) .
O4 Sm1 N6 O9 113(6) .
O8 Sm1 N6 O9 -81(6) .
O7 Sm1 N6 O9 106(7) .
O5 Sm1 N6 O9 63(6) .
O11B Sm1 N6 O9 -13(6) .
O10B Sm1 N6 O9 4(7) .
O10A Sm1 N6 O9 20(6) .
O1 Sm1 N6 O7 78.7(4) .
O2 Sm1 N6 O7 168.4(4) .
O3 Sm1 N6 O7 111.5(9) .
O11A Sm1 N6 O7 -118.1(6) .
O4 Sm1 N6 O7 7.4(5) .
O8 Sm1 N6 O7 173.2(8) .
O5 Sm1 N6 O7 -42.7(5) .
O11B Sm1 N6 O7 -119.2(7) .
O10B Sm1 N6 O7 -102.0(17) .
O10A Sm1 N6 O7 -86.3(9) .
O1 Sm1 N6 O8 -94.5(4) .
O2 Sm1 N6 O8 -4.8(5) .
O3 Sm1 N6 O8 -61.8(10) .
O11A Sm1 N6 O8 68.7(6) .
O4 Sm1 N6 O8 -165.9(4) .
O7 Sm1 N6 O8 -173.2(8) .
O5 Sm1 N6 O8 144.0(4) .
O11B Sm1 N6 O8 67.6(8) .
O10B Sm1 N6 O8 84.8(17) .
O10A Sm1 N6 O8 100.5(9) .
O9 N6 O8 Sm1 173.2(7) .
O7 N6 O8 Sm1 -6.4(7) .
O1 Sm1 O8 N6 82.4(4) .
O2 Sm1 O8 N6 175.0(5) .
O3 Sm1 O8 N6 161.6(4) .
O11A Sm1 O8 N6 -115.1(5) .
O4 Sm1 O8 N6 16.6(5) .
O7 Sm1 O8 N6 3.8(4) .
O5 Sm1 O8 N6 -46.5(5) .
O11B Sm1 O8 N6 -117.0(7) .
O10B Sm1 O8 N6 -81.0(15) .
O10A Sm1 O8 N6 -70.0(6) .
O1 Sm1 O10A N7A -163(2) .
O2 Sm1 O10A N7A -47(3) .
O3 Sm1 O10A N7A 39(3) .
O11A Sm1 O10A N7A 0(2) .
O4 Sm1 O10A N7A 127(3) .
O8 Sm1 O10A N7A -111(3) .
O7 Sm1 O10A N7A -165(3) .
O5 Sm1 O10A N7A 89(3) .
O11B Sm1 O10A N7A 1(2) .
O10B Sm1 O10A N7A -70(3) .
N6 Sm1 O10A N7A -137(3) .
Sm1 O10A N7A O12 -174(4) .
Sm1 O10A N7A O11A -1(4) .
O1 Sm1 N7A O12 -175(20) .
O2 Sm1 N7A O12 -85(24) .
O3 Sm1 N7A O12 -9(24) .
O11A Sm1 N7A O12 -40(22) .
O4 Sm1 N7A O12 82(24) .
O8 Sm1 N7A O12 -157(24) .
O7 Sm1 N7A O12 153(24) .
O5 Sm1 N7A O12 60(24) .
O11B Sm1 N7A O12 -39(22) .
O10B Sm1 N7A O12 176(26) .
O10A Sm1 N7A O12 139(25) .
N6 Sm1 N7A O12 178(100) .
O1 Sm1 N7A O10A 45(5) .
O2 Sm1 N7A O10A 136(3) .
O3 Sm1 N7A O10A -148(2) .
O11A Sm1 N7A O10A -179(4) .
O4 Sm1 N7A O10A -58(3) .
O8 Sm1 N7A O10A 64(3) .
O7 Sm1 N7A O10A 14(3) .
O5 Sm1 N7A O10A -79(3) .
O11B Sm1 N7A O10A -178(4) .
O10B Sm1 N7A O10A 36(2) .
N6 Sm1 N7A O10A 38(3) .
O1 Sm1 N7A O11A -135(2) .
O2 Sm1 N7A O11A -45(2) .
O3 Sm1 N7A O11A 31(2) .
O4 Sm1 N7A O11A 122(2) .
O8 Sm1 N7A O11A -117(2) .
O7 Sm1 N7A O11A -167(2) .
O5 Sm1 N7A O11A 100(2) .
O11B Sm1 N7A O11A 1(2) .
O10B Sm1 N7A O11A -144(5) .
O10A Sm1 N7A O11A 179(4) .
N6 Sm1 N7A O11A -142(2) .
O12 N7A O11A Sm1 175(3) .
O10A N7A O11A Sm1 1(4) .
O1 Sm1 O11A N7A 147(2) .
O2 Sm1 O11A N7A 132(2) .
O3 Sm1 O11A N7A -150(2) .
O4 Sm1 O11A N7A -70(2) .
O8 Sm1 O11A N7A 62(2) .
O7 Sm1 O11A N7A 14(2) .
O5 Sm1 O11A N7A -70(2) .
O11B Sm1 O11A N7A -166(24) .
O10B Sm1 O11A N7A 19(3) .
O10A Sm1 O11A N7A 0(2) .
N6 Sm1 O11A N7A 39(2) .
O10A N7A O12 N7B -145(43) .
O11A N7A O12 N7B 41(36) .
Sm1 N7A O12 N7B 78(22) .
O1 Sm1 O10B N7B -170(4) .
O2 Sm1 O10B N7B -75(5) .
O3 Sm1 O10B N7B 1(6) .
O11A Sm1 O10B N7B -13(5) .
O4 Sm1 O10B N7B 102(5) .
O8 Sm1 O10B N7B -142(5) .
O7 Sm1 O10B N7B 162(5) .
O5 Sm1 O10B N7B 64(5) .
O11B Sm1 O10B N7B -13(5) .
O10A Sm1 O10B N7B 83(5) .
N6 Sm1 O10B N7B -171(5) .
N7A O12 N7B O10B 61(32) .
N7A O12 N7B O11B -130(48) .
N7A O12 N7B Sm1 -41(38) .
Sm1 O10B N7B O12 -168(8) .
Sm1 O10B N7B O11B 23(8) .
O1 Sm1 N7B O12 135(10) .
O2 Sm1 N7B O12 -147(10) .
O3 Sm1 N7B O12 -71(10) .
O11A Sm1 N7B O12 -97(11) .
O4 Sm1 N7B O12 20(10) .
O8 Sm1 N7B O12 141(10) .
O7 Sm1 N7B O12 91(10) .
O5 Sm1 N7B O12 0(10) .
O11B Sm1 N7B O12 -96(11) .
O10B Sm1 N7B O12 108(11) .
O10A Sm1 N7B O12 74(10) .
N6 Sm1 N7B O12 116(10) .
O1 Sm1 N7B O10B 27(10) .
O2 Sm1 N7B O10B 105(5) .
O3 Sm1 N7B O10B -179(4) .
O11A Sm1 N7B O10B 155(9) .
O4 Sm1 N7B O10B -88(5) .
O8 Sm1 N7B O10B 33(5) .
O7 Sm1 N7B O10B -17(5) .
O5 Sm1 N7B O10B -109(5) .
O11B Sm1 N7B O10B 156(9) .
O10A Sm1 N7B O10B -33.8(19) .
N6 Sm1 N7B O10B 8(5) .
O1 Sm1 N7B O11B -129(3) .
O2 Sm1 N7B O11B -50(4) .
O3 Sm1 N7B O11B 25(5) .
O11A Sm1 N7B O11B -1(3) .
O4 Sm1 N7B O11B 116(4) .
O8 Sm1 N7B O11B -123(5) .
O7 Sm1 N7B O11B -172(4) .
O5 Sm1 N7B O11B 96(5) .
O10B Sm1 N7B O11B -156(9) .
O10A Sm1 N7B O11B 171(8) .
N6 Sm1 N7B O11B -148(5) .
O12 N7B O11B Sm1 167(8) .
O10B N7B O11B Sm1 -23(8) .
O1 Sm1 O11B N7B 146(5) .
O2 Sm1 O11B N7B 126(5) .
O3 Sm1 O11B N7B -155(5) .
O11A Sm1 O11B N7B 9(22) .
O4 Sm1 O11B N7B -77(5) .
O8 Sm1 O11B N7B 57(5) .
O7 Sm1 O11B N7B 9(5) .
O5 Sm1 O11B N7B -75(5) .
O10B Sm1 O11B N7B 13(5) .
O10A Sm1 O11B N7B -5(5) .
N6 Sm1 O11B N7B 34(5) .
